data_1553339
loop_
_publ_author_name
'Zhang, Chun-Yan'
'Zhang, Li-Jun'
'Lu, Zhi-Cheng'
'Ma, Chen-Yun'
'Ye, Ying'
'Rahman, Khalid'
'Zhang, Hong'
'Zhu, Jian-Yong'

_publ_section_title
;
 Antitumor Activity of Diterpenoids from Jatropha gossypiifolia: Cell
 Cycle Arrest and Apoptosis-Inducing Activity in RKO Colon Cancer Cells.
;
_journal_issue 8
_journal_name_full 'Journal of natural products'
_journal_page_first 1701
_journal_page_last 1710
_journal_paper_doi 10.1021/acs.jnatprod.7b01036
_journal_volume 81
_journal_year 2018
_chemical_absolute_configuration rmad
_chemical_formula_moiety 'C22 H30 O4'
_chemical_formula_sum 'C22 H30 O4'
_chemical_formula_weight 358.46
_space_group_crystal_system orthorhombic
_space_group_IT_number 18
_space_group_name_Hall 'P 2 2ab'
_space_group_name_H-M_alt 'P 21 21 2'
_atom_sites_solution_hydrogens geom
_atom_sites_solution_primary dual
_audit_creation_date 2016-11-24
_audit_creation_method
;
Olex2 1.2
(compiled 2016.09.09 svn.r3337 for OlexSys, GUI svn.r5261)
;
_cell_angle_alpha 90
_cell_angle_beta 90
_cell_angle_gamma 90
_cell_formula_units_Z 4
_cell_length_a 10.775(3)
_cell_length_b 20.705(5)
_cell_length_c 9.606(2)
_cell_measurement_reflns_used 1656
_cell_measurement_temperature 296
_cell_measurement_theta_max 46.25
_cell_measurement_theta_min 4.27
_cell_volume 2143.1(9)
_computing_cell_refinement 'SAINT v7.68A (Bruker, 2009)'
_computing_data_reduction 'SAINT v7.68A (Bruker, 2009)'
_computing_molecular_graphics 'Olex2 (Dolomanov et al., 2009)'
_computing_publication_material 'Olex2 (Dolomanov et al., 2009)'
_computing_structure_refinement 'ShelXL (Sheldrick, 2015)'
_computing_structure_solution 'ShelXT (Sheldrick, 2015)'
_diffrn_ambient_temperature 296.15
_diffrn_measured_fraction_theta_full 0.989
_diffrn_measured_fraction_theta_max 0.969
_diffrn_measurement_device_type 'Bruker APEX-II CCD'
_diffrn_measurement_method '\f and \w scans'
_diffrn_radiation_monochromator graphite
_diffrn_radiation_type CuK\a
_diffrn_radiation_wavelength 1.54178
_diffrn_reflns_av_R_equivalents 0.0964
_diffrn_reflns_av_unetI/netI 0.0844
_diffrn_reflns_Laue_measured_fraction_full 0.989
_diffrn_reflns_Laue_measured_fraction_max 0.969
_diffrn_reflns_limit_h_max 12
_diffrn_reflns_limit_h_min -7
_diffrn_reflns_limit_k_max 24
_diffrn_reflns_limit_k_min -24
_diffrn_reflns_limit_l_max 11
_diffrn_reflns_limit_l_min -11
_diffrn_reflns_number 13578
_diffrn_reflns_point_group_measured_fraction_full 0.975
_diffrn_reflns_point_group_measured_fraction_max 0.953
_diffrn_reflns_theta_full 67.679
_diffrn_reflns_theta_max 69.354
_diffrn_reflns_theta_min 4.270
_diffrn_standards_number 0
_exptl_absorpt_coefficient_mu 0.600
_exptl_absorpt_correction_T_max 0.7532
_exptl_absorpt_correction_T_min 0.5345
_exptl_absorpt_correction_type multi-scan
_exptl_absorpt_process_details
;
SADABS-2008/1 (Bruker,2008) was used for absorption correction.
wR2(int) was 0.1307 before and 0.0605 after correction.
The Ratio of minimum to maximum transmission is 0.7096.
The \l/2 correction factor is 0.0015.
;
_exptl_crystal_colour colourless
_exptl_crystal_density_diffrn 1.111
_exptl_crystal_description plate
_exptl_crystal_F_000 776
_exptl_crystal_size_max 0.12
_exptl_crystal_size_mid 0.10
_exptl_crystal_size_min 0.02
_refine_diff_density_max 0.189
_refine_diff_density_min -0.304
_refine_diff_density_rms 0.059
_refine_ls_abs_structure_details
;
 Flack x determined using 480 quotients [(I+)-(I-)]/[(I+)+(I-)]
 (Parsons, Flack and Wagner, Acta Cryst. B69 (2013) 249-259).
;
_refine_ls_abs_structure_Flack -0.2(2)
_refine_ls_extinction_method none
_refine_ls_goodness_of_fit_ref 0.930
_refine_ls_hydrogen_treatment constr
_refine_ls_matrix_type full
_refine_ls_number_parameters 241
_refine_ls_number_reflns 3833
_refine_ls_number_restraints 0
_refine_ls_restrained_S_all 0.930
_refine_ls_R_factor_all 0.1386
_refine_ls_R_factor_gt 0.0699
_refine_ls_shift/su_max 0.000
_refine_ls_shift/su_mean 0.000
_refine_ls_structure_factor_coef Fsqd
_refine_ls_weighting_details 'w=1/[\s^2^(Fo^2^)+(0.1090P)^2^] where P=(Fo^2^+2Fc^2^)/3'
_refine_ls_weighting_scheme calc
_refine_ls_wR_factor_gt 0.1646
_refine_ls_wR_factor_ref 0.2127
_reflns_Friedel_coverage 0.715
_reflns_Friedel_fraction_full 0.957
_reflns_Friedel_fraction_max 0.931
_reflns_number_gt 1722
_reflns_number_total 3833
_reflns_threshold_expression 'I > 2\s(I)'
_cod_data_source_file np7b01036_si_002.cif
_cod_data_source_block dm16783
_cod_database_code 1553339
_shelx_space_group_comment
;
The symmetry employed for this shelxl refinement is uniquely defined
by the following loop, which should always be used as a source of
symmetry information in preference to the above space-group names.
They are only intended as comments.
;
_shelx_estimated_absorpt_t_max 0.988
_shelx_estimated_absorpt_t_min 0.932
_olex2_refinement_description
;
1. Fixed Uiso
 At 1.2 times of:
  All C(H) groups, All C(H,H) groups
 At 1.5 times of:
  All C(H,H,H) groups
2.a Ternary CH refined with riding coordinates:
 C2(H2), C3(H3), C6(H6), C9(H9), C10(H10), C14(H14)
2.b Secondary CH2 refined with riding coordinates:
 C1(H1A,H1B), C8(H8A,H8B)
2.c Aromatic/amide H refined with riding coordinates:
 C5(H5), C11(H11)
2.d Idealised Me refined as rotating group:
 C15(H15A,H15B,H15C), C16(H16A,H16B,H16C), C17(H17A,H17B,H17C), C19(H19A,H19B,
 H19C), C20(H20A,H20B,H20C), C22(H22A,H22B,H22C)
;
_shelx_shelxl_version_number 2016/6
_olex2_submission_special_instructions 'No special instructions were received'

loop_
_space_group_symop_operation_xyz
'x, y, z'
'-x, -y, z'
'-x+1/2, y+1/2, -z'
'x+1/2, -y+1/2, -z'

loop_
_atom_site_label
_atom_site_type_symbol
_atom_site_fract_x
_atom_site_fract_y
_atom_site_fract_z
_atom_site_U_iso_or_equiv
_atom_site_adp_type
_atom_site_occupancy
_atom_site_site_symmetry_order
_atom_site_calc_flag
_atom_site_refinement_flags_posn
O1 O 0.5573(4) 0.7388(2) 0.4300(6) 0.120(2) Uani 1 1 d .
O2 O 0.8237(4) 0.7081(2) 0.9955(4) 0.1004(15) Uani 1 1 d .
O3 O 0.6336(3) 0.6004(2) 0.8935(4) 0.0765(12) Uani 1 1 d .
O4 O 0.4536(5) 0.5847(4) 0.7886(7) 0.148(2) Uani 1 1 d .
C1 C 0.9139(5) 0.6066(3) 0.8387(7) 0.0842(19) Uani 1 1 d .
H1A H 0.991381 0.596254 0.792456 0.101 Uiso 1 1 calc R
H1B H 0.931359 0.616680 0.935345 0.101 Uiso 1 1 calc R
C2 C 0.8242(5) 0.5497(3) 0.8291(7) 0.0815(18) Uani 1 1 d .
H2 H 0.857084 0.520864 0.757153 0.098 Uiso 1 1 calc R
C3 C 0.7024(5) 0.5771(3) 0.7723(6) 0.0708(16) Uani 1 1 d .
H3 H 0.655531 0.545411 0.717861 0.085 Uiso 1 1 calc R
C4 C 0.7454(5) 0.6331(3) 0.6865(6) 0.0625(14) Uani 1 1 d .
C5 C 0.7067(5) 0.6437(3) 0.5581(6) 0.0680(15) Uani 1 1 d .
H5 H 0.639887 0.619024 0.527715 0.082 Uiso 1 1 calc R
C6 C 0.7590(5) 0.6912(3) 0.4559(6) 0.0711(16) Uani 1 1 d .
H6 H 0.837013 0.708589 0.492753 0.085 Uiso 1 1 calc R
C7 C 0.6696(7) 0.7468(3) 0.4287(7) 0.0862(19) Uani 1 1 d .
C8 C 0.7244(6) 0.8131(3) 0.4015(7) 0.0881(19) Uani 1 1 d .
H8A H 0.813498 0.811612 0.415451 0.106 Uiso 1 1 calc R
H8B H 0.709048 0.825261 0.305451 0.106 Uiso 1 1 calc R
C9 C 0.6692(6) 0.8629(3) 0.4961(7) 0.088(2) Uani 1 1 d .
H9 H 0.588126 0.879241 0.466036 0.105 Uiso 1 1 calc R
C10 C 0.6836(6) 0.8567(3) 0.6537(7) 0.0857(19) Uani 1 1 d .
H10 H 0.610637 0.869706 0.707782 0.103 Uiso 1 1 calc R
C11 C 0.7529(5) 0.8007(3) 0.7115(7) 0.0748(17) Uani 1 1 d .
H11 H 0.823321 0.787417 0.663314 0.090 Uiso 1 1 calc R
C12 C 0.7240(5) 0.7686(3) 0.8236(6) 0.0692(16) Uani 1 1 d .
C13 C 0.8011(5) 0.7133(3) 0.8721(6) 0.0716(16) Uani 1 1 d .
C14 C 0.8509(4) 0.6640(3) 0.7673(6) 0.0652(15) Uani 1 1 d .
H14 H 0.908929 0.684957 0.703028 0.078 Uiso 1 1 calc R
C15 C 0.7844(7) 0.6588(4) 0.3144(7) 0.111(3) Uani 1 1 d .
H15A H 0.850773 0.628191 0.324139 0.166 Uiso 1 1 calc GR
H15B H 0.807288 0.691066 0.247407 0.166 Uiso 1 1 calc GR
H15C H 0.710883 0.636873 0.283388 0.166 Uiso 1 1 calc GR
C16 C 0.8128(8) 0.5093(4) 0.9624(8) 0.133(3) Uani 1 1 d .
H16A H 0.890927 0.489087 0.982269 0.199 Uiso 1 1 calc GR
H16B H 0.750343 0.476767 0.949695 0.199 Uiso 1 1 calc GR
H16C H 0.789814 0.536846 1.038596 0.199 Uiso 1 1 calc GR
C17 C 0.6190(8) 0.7872(4) 0.9191(10) 0.145(3) Uani 1 1 d .
H17A H 0.541791 0.772815 0.880045 0.218 Uiso 1 1 calc GR
H17B H 0.617317 0.833300 0.929635 0.218 Uiso 1 1 calc GR
H17C H 0.631025 0.767376 1.008408 0.218 Uiso 1 1 calc GR
C18 C 0.7459(6) 0.9108(3) 0.5732(8) 0.0871(19) Uani 1 1 d .
C19 C 0.6856(10) 0.9767(4) 0.5962(10) 0.141(3) Uani 1 1 d .
H19A H 0.703439 1.004226 0.518395 0.211 Uiso 1 1 calc GR
H19B H 0.718041 0.995724 0.679731 0.211 Uiso 1 1 calc GR
H19C H 0.597435 0.971424 0.604975 0.211 Uiso 1 1 calc GR
C20 C 0.8828(6) 0.9132(3) 0.5605(8) 0.099(2) Uani 1 1 d .
H20A H 0.914764 0.870043 0.552739 0.148 Uiso 1 1 calc GR
H20B H 0.917345 0.933599 0.641384 0.148 Uiso 1 1 calc GR
H20C H 0.905060 0.937392 0.478975 0.148 Uiso 1 1 calc GR
C21 C 0.5120(6) 0.6007(3) 0.8902(8) 0.0853(19) Uani 1 1 d .
C22 C 0.4538(7) 0.6235(4) 1.0218(8) 0.120(3) Uani 1 1 d .
H22A H 0.416914 0.587576 1.069498 0.180 Uiso 1 1 calc GR
H22B H 0.390987 0.654928 1.000852 0.180 Uiso 1 1 calc GR
H22C H 0.516011 0.642792 1.080110 0.180 Uiso 1 1 calc GR

loop_
_atom_site_aniso_label
_atom_site_aniso_U_11
_atom_site_aniso_U_22
_atom_site_aniso_U_33
_atom_site_aniso_U_23
_atom_site_aniso_U_13
_atom_site_aniso_U_12
O1 0.073(3) 0.104(4) 0.182(6) 0.029(4) -0.035(3) 0.001(3)
O2 0.114(3) 0.135(4) 0.053(3) 0.010(3) -0.009(2) -0.015(3)
O3 0.059(2) 0.107(3) 0.064(2) -0.003(2) 0.0095(19) -0.015(2)
O4 0.074(3) 0.241(7) 0.128(5) -0.052(5) 0.003(3) 0.014(4)
C1 0.061(3) 0.095(4) 0.097(5) 0.023(4) -0.007(3) -0.004(3)
C2 0.070(4) 0.095(4) 0.080(4) 0.001(4) 0.005(3) 0.002(4)
C3 0.057(3) 0.092(4) 0.064(4) -0.006(3) 0.007(3) -0.008(3)
C4 0.052(3) 0.083(4) 0.053(3) 0.004(3) 0.003(3) -0.007(3)
C5 0.054(3) 0.081(4) 0.070(4) 0.000(3) -0.002(3) -0.004(3)
C6 0.068(3) 0.088(4) 0.057(4) 0.010(3) -0.001(3) -0.002(3)
C7 0.077(4) 0.099(5) 0.083(4) 0.022(4) -0.020(4) -0.009(4)
C8 0.087(4) 0.098(5) 0.079(4) 0.022(4) -0.008(4) -0.005(4)
C9 0.072(4) 0.096(5) 0.095(5) 0.010(5) -0.007(4) 0.016(4)
C10 0.067(4) 0.100(5) 0.090(5) 0.014(4) 0.014(3) 0.016(4)
C11 0.059(3) 0.092(4) 0.073(4) 0.000(4) 0.008(3) 0.005(3)
C12 0.062(3) 0.083(4) 0.062(4) -0.004(3) 0.012(3) -0.006(3)
C13 0.061(3) 0.098(5) 0.056(4) 0.006(4) 0.001(3) -0.022(3)
C14 0.044(3) 0.091(4) 0.061(3) 0.014(3) -0.004(3) 0.000(3)
C15 0.135(6) 0.137(6) 0.060(4) 0.000(4) 0.009(4) -0.004(5)
C16 0.095(5) 0.164(8) 0.139(6) 0.078(7) -0.006(5) -0.016(5)
C17 0.142(7) 0.151(7) 0.143(7) 0.033(6) 0.080(6) 0.030(6)
C18 0.081(4) 0.076(4) 0.105(5) 0.008(4) 0.006(4) 0.017(4)
C19 0.170(9) 0.111(6) 0.141(7) 0.025(6) 0.030(7) 0.035(6)
C20 0.096(5) 0.098(5) 0.102(5) 0.014(5) 0.003(4) -0.007(4)
C21 0.070(4) 0.105(5) 0.080(5) -0.016(4) 0.010(4) -0.007(4)
C22 0.094(5) 0.149(7) 0.116(6) -0.036(6) 0.043(5) -0.015(5)

loop_
_atom_type_symbol
_atom_type_description
_atom_type_scat_dispersion_real
_atom_type_scat_dispersion_imag
_atom_type_scat_source
C C 0.0181 0.0091 'International Tables Vol C Tables 4.2.6.8 and 6.1.1.4'
H H 0.0000 0.0000 'International Tables Vol C Tables 4.2.6.8 and 6.1.1.4'
O O 0.0492 0.0322 'International Tables Vol C Tables 4.2.6.8 and 6.1.1.4'

loop_
_geom_angle_atom_site_label_1
_geom_angle_atom_site_label_2
_geom_angle_atom_site_label_3
_geom_angle
C21 O3 C3 119.3(5)
H1A C1 H1B 108.6
C2 C1 H1A 110.3
C2 C1 H1B 110.3
C2 C1 C14 106.9(5)
C14 C1 H1A 110.3
C14 C1 H1B 110.3
C1 C2 H2 106.5
C1 C2 C3 106.2(5)
C1 C2 C16 114.9(6)
C3 C2 H2 106.5
C3 C2 C16 115.5(5)
C16 C2 H2 106.5
O3 C3 C2 105.9(5)
O3 C3 H3 112.6
O3 C3 C4 109.9(5)
C2 C3 H3 112.6
C4 C3 C2 102.6(4)
C4 C3 H3 112.6
C3 C4 C14 106.0(5)
C5 C4 C3 123.1(5)
C5 C4 C14 130.1(5)
C4 C5 H5 116.5
C4 C5 C6 127.0(5)
C6 C5 H5 116.5
C5 C6 H6 109.1
C5 C6 C7 111.7(5)
C5 C6 C15 111.0(5)
C7 C6 H6 109.1
C7 C6 C15 106.8(5)
C15 C6 H6 109.1
O1 C7 C6 121.5(6)
O1 C7 C8 120.6(6)
C8 C7 C6 117.9(5)
C7 C8 H8A 109.4
C7 C8 H8B 109.4
H8A C8 H8B 108.0
C9 C8 C7 111.3(6)
C9 C8 H8A 109.4
C9 C8 H8B 109.4
C8 C9 H9 114.3
C8 C9 C10 120.2(6)
C10 C9 H9 114.3
C18 C9 C8 122.7(6)
C18 C9 H9 114.3
C18 C9 C10 60.5(4)
C9 C10 H10 114.9
C11 C10 C9 119.2(6)
C11 C10 H10 114.9
C11 C10 C18 122.9(5)
C18 C10 C9 58.5(4)
C18 C10 H10 114.9
C10 C11 H11 117.1
C12 C11 C10 125.9(6)
C12 C11 H11 117.1
C11 C12 C13 121.1(5)
C11 C12 C17 123.5(6)
C13 C12 C17 115.2(5)
O2 C13 C12 119.0(6)
O2 C13 C14 120.8(6)
C12 C13 C14 120.2(5)
C1 C14 H14 110.0
C4 C14 C1 103.5(5)
C4 C14 C13 110.8(4)
C4 C14 H14 110.0
C13 C14 C1 112.2(5)
C13 C14 H14 110.0
C6 C15 H15A 109.5
C6 C15 H15B 109.5
C6 C15 H15C 109.5
H15A C15 H15B 109.5
H15A C15 H15C 109.5
H15B C15 H15C 109.5
C2 C16 H16A 109.5
C2 C16 H16B 109.5
C2 C16 H16C 109.5
H16A C16 H16B 109.5
H16A C16 H16C 109.5
H16B C16 H16C 109.5
C12 C17 H17A 109.5
C12 C17 H17B 109.5
C12 C17 H17C 109.5
H17A C17 H17B 109.5
H17A C17 H17C 109.5
H17B C17 H17C 109.5
C9 C18 C10 61.0(4)
C9 C18 C19 115.5(7)
C10 C18 C19 113.4(6)
C20 C18 C9 122.2(6)
C20 C18 C10 120.4(6)
C20 C18 C19 114.0(7)
C18 C19 H19A 109.5
C18 C19 H19B 109.5
C18 C19 H19C 109.5
H19A C19 H19B 109.5
H19A C19 H19C 109.5
H19B C19 H19C 109.5
C18 C20 H20A 109.5
C18 C20 H20B 109.5
C18 C20 H20C 109.5
H20A C20 H20B 109.5
H20A C20 H20C 109.5
H20B C20 H20C 109.5
O3 C21 C22 113.7(7)
O4 C21 O3 122.6(6)
O4 C21 C22 123.7(6)
C21 C22 H22A 109.5
C21 C22 H22B 109.5
C21 C22 H22C 109.5
H22A C22 H22B 109.5
H22A C22 H22C 109.5
H22B C22 H22C 109.5

loop_
_geom_bond_atom_site_label_1
_geom_bond_atom_site_label_2
_geom_bond_distance
O1 C7 1.221(7)
O2 C13 1.216(6)
O3 C3 1.462(7)
O3 C21 1.311(7)
O4 C21 1.207(8)
C1 H1A 0.9700
C1 H1B 0.9700
C1 C2 1.525(8)
C1 C14 1.532(8)
C2 H2 0.9800
C2 C3 1.530(8)
C2 C16 1.535(9)
C3 H3 0.9800
C3 C4 1.496(8)
C4 C5 1.320(7)
C4 C14 1.518(7)
C5 H5 0.9300
C5 C6 1.500(8)
C6 H6 0.9800
C6 C7 1.524(9)
C6 C15 1.541(8)
C7 C8 1.518(9)
C8 H8A 0.9700
C8 H8B 0.9700
C8 C9 1.498(9)
C9 H9 0.9800
C9 C10 1.527(9)
C9 C18 1.489(9)
C10 H10 0.9800
C10 C11 1.486(8)
C10 C18 1.519(9)
C11 H11 0.9300
C11 C12 1.304(8)
C12 C13 1.488(9)
C12 C17 1.507(9)
C13 C14 1.531(8)
C14 H14 0.9800
C15 H15A 0.9600
C15 H15B 0.9600
C15 H15C 0.9600
C16 H16A 0.9600
C16 H16B 0.9600
C16 H16C 0.9600
C17 H17A 0.9600
C17 H17B 0.9600
C17 H17C 0.9600
C18 C19 1.526(9)
C18 C20 1.481(9)
C19 H19A 0.9600
C19 H19B 0.9600
C19 H19C 0.9600
C20 H20A 0.9600
C20 H20B 0.9600
C20 H20C 0.9600
C21 C22 1.489(9)
C22 H22A 0.9600
C22 H22B 0.9600
C22 H22C 0.9600

loop_
_geom_torsion_atom_site_label_1
_geom_torsion_atom_site_label_2
_geom_torsion_atom_site_label_3
_geom_torsion_atom_site_label_4
_geom_torsion
O1 C7 C8 C9 52.1(9)
O2 C13 C14 C1 7.2(7)
O2 C13 C14 C4 122.4(6)
O3 C3 C4 C5 -115.8(6)
O3 C3 C4 C14 73.3(5)
C1 C2 C3 O3 -86.4(5)
C1 C2 C3 C4 28.8(6)
C2 C1 C14 C4 -15.0(6)
C2 C1 C14 C13 104.6(5)
C2 C3 C4 C5 131.9(6)
C2 C3 C4 C14 -39.0(6)
C3 O3 C21 O4 -2.8(11)
C3 O3 C21 C22 178.1(6)
C3 C4 C5 C6 -169.0(5)
C3 C4 C14 C1 33.8(6)
C3 C4 C14 C13 -86.7(5)
C4 C5 C6 C7 -110.7(7)
C4 C5 C6 C15 130.1(7)
C5 C4 C14 C1 -136.2(6)
C5 C4 C14 C13 103.3(7)
C5 C6 C7 O1 -33.4(9)
C5 C6 C7 C8 145.9(5)
C6 C7 C8 C9 -127.1(6)
C7 C8 C9 C10 60.9(8)
C7 C8 C9 C18 133.2(6)
C8 C9 C10 C11 0.1(10)
C8 C9 C10 C18 112.9(7)
C8 C9 C18 C10 -108.8(7)
C8 C9 C18 C19 147.3(6)
C8 C9 C18 C20 0.7(10)
C9 C10 C11 C12 -141.3(7)
C9 C10 C18 C19 107.3(7)
C9 C10 C18 C20 -112.5(8)
C10 C9 C18 C19 -103.9(7)
C10 C9 C18 C20 109.6(8)
C10 C11 C12 C13 -179.7(6)
C10 C11 C12 C17 -5.0(10)
C11 C10 C18 C9 106.5(7)
C11 C10 C18 C19 -146.2(7)
C11 C10 C18 C20 -5.9(11)
C11 C12 C13 O2 137.5(6)
C11 C12 C13 C14 -42.4(8)
C12 C13 C14 C1 -172.8(5)
C12 C13 C14 C4 -57.6(6)
C14 C1 C2 C3 -8.5(7)
C14 C1 C2 C16 -137.4(6)
C14 C4 C5 C6 -0.5(10)
C15 C6 C7 O1 88.2(8)
C15 C6 C7 C8 -92.6(7)
C16 C2 C3 O3 42.2(7)
C16 C2 C3 C4 157.4(6)
C17 C12 C13 O2 -37.6(8)
C17 C12 C13 C14 142.5(6)
C18 C9 C10 C11 -112.8(7)
C18 C10 C11 C12 149.3(7)
C21 O3 C3 C2 -151.0(6)
C21 O3 C3 C4 98.8(6)
